data_4109877
loop_
_publ_author_name
'Rui Cao'
'Travis M. Anderson'
'Paula M. B. Piccoli'
'Arthur J. Schultz'
'Thomas F. Koetzle'
'Yurii V. Geletii'
'Elena Slonkina'
'Britt Hedman'
'Keith O. Hodgson'
'Kenneth I. Hardcastle'
'Xikui Fang'
'Martin L. Kirk'
'Sushilla Knottenbelt'
'Paul K\"ogerler'
'Djamaladdin G. Musaev'
'Keiji Morokuma'
'Masashi Takahashi'
'Craig L. Hill'

_publ_section_title
;
 Terminal Gold-Oxo Complexes
;
_journal_name_full 'Journal of the American Chemical Society'
_journal_page_first 11118
_journal_page_last 11133
_journal_paper_doi 10.1021/ja072456n
_journal_volume 129
_journal_year 2007
_chemical_formula_moiety '(K 1+)15,(H 1+)2, [Au (O) (H2 O) P2 W18 O68 17-], 25(H2 O1)'
_chemical_formula_sum 'Au H54 K15 O95 P2 W18'
_chemical_formula_weight 5729.14
_chemical_name_systematic
;

 ?

;
_space_group_IT_number 70
_symmetry_cell_setting orthorhombic
_symmetry_space_group_name_Hall '-F 2uv 2vw'
_symmetry_space_group_name_H-M 'F d d d :2'
_atom_sites_solution_primary direct
_atom_sites_solution_secondary difmap
_audit_creation_method SHELXL-97
_cell_angle_alpha 90.00
_cell_angle_beta 90.00
_cell_angle_gamma 90.00
_cell_formula_units_Z 16
_cell_length_a 28.594(4)
_cell_length_b 31.866(4)
_cell_length_c 38.241(5)
_cell_measurement_reflns_used 8022
_cell_measurement_temperature 173(2)
_cell_measurement_theta_max 28.28
_cell_measurement_theta_min 2.19
_cell_volume 34844(8)
_computing_cell_refinement 'Bruker SMART'
_computing_data_collection 'Bruker SMART'
_computing_data_reduction 'Bruker SAINT'
_computing_molecular_graphics 'Bruker SHELXTL'
_computing_publication_material 'Bruker SHELXTL'
_computing_structure_refinement 'SHELXL-97 (Sheldrick, 1997)'
_computing_structure_solution 'SHELXS-97 (Sheldrick, 1990)'
_diffrn_ambient_temperature 173(2)
_diffrn_measured_fraction_theta_full 0.997
_diffrn_measured_fraction_theta_max 0.997
_diffrn_measurement_device_type 'CCD area detector'
_diffrn_measurement_method 'phi and omega scans'
_diffrn_radiation_monochromator graphite
_diffrn_radiation_source 'fine-focus sealed tube'
_diffrn_radiation_type MoK\a
_diffrn_radiation_wavelength 0.71073
_diffrn_reflns_av_R_equivalents 0.0823
_diffrn_reflns_av_sigmaI/netI 0.0387
_diffrn_reflns_limit_h_max 38
_diffrn_reflns_limit_h_min -38
_diffrn_reflns_limit_k_max 42
_diffrn_reflns_limit_k_min -42
_diffrn_reflns_limit_l_max 51
_diffrn_reflns_limit_l_min -50
_diffrn_reflns_number 118464
_diffrn_reflns_theta_full 28.38
_diffrn_reflns_theta_max 28.38
_diffrn_reflns_theta_min 1.66
_exptl_absorpt_coefficient_mu 26.219
_exptl_absorpt_correction_T_max 0.0773
_exptl_absorpt_correction_T_min 0.0586
_exptl_absorpt_correction_type multi-scan
_exptl_absorpt_process_details 'SADABS V2.10, Sheldrick 2003'
_exptl_crystal_colour yellow
_exptl_crystal_density_diffrn 4.368
_exptl_crystal_description prism
_exptl_crystal_F_000 40640
_exptl_crystal_size_max 0.25
_exptl_crystal_size_mid 0.23
_exptl_crystal_size_min 0.20
_refine_diff_density_max 5.508
_refine_diff_density_min -8.046
_refine_diff_density_rms 0.511
_refine_ls_extinction_method none
_refine_ls_goodness_of_fit_ref 1.048
_refine_ls_hydrogen_treatment none
_refine_ls_matrix_type full
_refine_ls_number_parameters 337
_refine_ls_number_reflns 10902
_refine_ls_number_restraints 0
_refine_ls_restrained_S_all 1.048
_refine_ls_R_factor_all 0.0628
_refine_ls_R_factor_gt 0.0540
_refine_ls_shift/su_max 0.002
_refine_ls_shift/su_mean 0.000
_refine_ls_structure_factor_coef Fsqd
_refine_ls_weighting_details 'calc w=1/[\s^2^(Fo^2^)+(0.2000P)^2^+0.0000P] where P=(Fo^2^+2Fc^2^)/3'
_refine_ls_weighting_scheme calc
_refine_ls_wR_factor_gt 0.2293
_refine_ls_wR_factor_ref 0.2410
_reflns_number_gt 9547
_reflns_number_total 10902
_reflns_threshold_expression >2sigma(I)
_cod_data_source_file ja072456nsi20070408_062344.cif
_cod_data_source_block 1
_cod_original_cell_volume 34844(7)
_cod_original_sg_symbol_H-M 'F d d d'
_cod_database_code 4109877

loop_
_symmetry_equiv_pos_as_xyz
'x, y, z'
'-x+3/4, -y+3/4, z'
'-x+3/4, y, -z+3/4'
'x, -y+3/4, -z+3/4'
'x, y+1/2, z+1/2'
'-x+3/4, -y+5/4, z+1/2'
'-x+3/4, y+1/2, -z+5/4'
'x, -y+5/4, -z+5/4'
'x+1/2, y, z+1/2'
'-x+5/4, -y+3/4, z+1/2'
'-x+5/4, y, -z+5/4'
'x+1/2, -y+3/4, -z+5/4'
'x+1/2, y+1/2, z'
'-x+5/4, -y+5/4, z'
'-x+5/4, y+1/2, -z+3/4'
'x+1/2, -y+5/4, -z+3/4'
'-x, -y, -z'
'x-3/4, y-3/4, -z'
'x-3/4, -y, z-3/4'
'-x, y-3/4, z-3/4'
'-x, -y+1/2, -z+1/2'
'x-3/4, y-1/4, -z+1/2'
'x-3/4, -y+1/2, z-1/4'
'-x, y-1/4, z-1/4'
'-x+1/2, -y, -z+1/2'
'x-1/4, y-3/4, -z+1/2'
'x-1/4, -y, z-1/4'
'-x+1/2, y-3/4, z-1/4'
'-x+1/2, -y+1/2, -z'
'x-1/4, y-1/4, -z'
'x-1/4, -y+1/2, z-3/4'
'-x+1/2, y-1/4, z-3/4'

loop_
_atom_site_label
_atom_site_type_symbol
_atom_site_fract_x
_atom_site_fract_y
_atom_site_fract_z
_atom_site_U_iso_or_equiv
_atom_site_adp_type
_atom_site_occupancy
_atom_site_symmetry_multiplicity
_atom_site_calc_flag
_atom_site_refinement_flags
Au1 Au 0.71059(3) 0.8750 0.3750 0.0156(2) Uani 1 2 d S
K1 K 0.7500 1.0000 0.2500 0.0178(10) Uani 1 2 d S
K2 K 0.65486(13) 0.78847(12) 0.31577(10) 0.0209(7) Uani 1 1 d .
K3 K 0.77888(14) 0.85323(12) 0.19968(11) 0.0233(8) Uani 1 1 d .
K4 K 0.81093(17) 0.84749(19) 0.31270(14) 0.0422(12) Uani 1 1 d .
K5 K 0.4009(3) 0.8166(3) 0.2747(2) 0.0295(18) Uani 0.50 1 d P
K6 K 0.5383(3) 0.8376(3) 0.3493(2) 0.0286(18) Uani 0.50 1 d P
O1 O 0.6589(4) 0.9565(4) 0.1770(3) 0.015(2) Uiso 1 1 d .
O2 O 0.4946(5) 1.0332(4) 0.2118(4) 0.026(3) Uiso 1 1 d .
O3 O 0.6597(4) 1.0915(4) 0.2691(3) 0.014(2) Uiso 1 1 d .
O4 O 0.6567(4) 1.0143(4) 0.2338(3) 0.014(2) Uiso 1 1 d .
O5 O 0.5776(4) 0.9889(4) 0.2040(3) 0.016(2) Uiso 1 1 d .
O6 O 0.5764(4) 1.0516(4) 0.2483(3) 0.016(2) Uiso 1 1 d .
O7 O 0.5065(4) 1.0186(4) 0.2835(3) 0.017(2) Uiso 1 1 d .
O8 O 0.5072(4) 0.9545(4) 0.2403(3) 0.018(2) Uiso 1 1 d .
O9 O 0.6027(4) 1.0475(4) 0.3173(3) 0.015(2) Uiso 1 1 d .
O10 O 0.5937(3) 0.9773(3) 0.2712(3) 0.0071(19) Uiso 1 1 d .
O11 O 0.6051(4) 0.9098(4) 0.2226(3) 0.017(2) Uiso 1 1 d .
O12 O 0.6805(4) 1.0121(4) 0.2999(3) 0.013(2) Uiso 1 1 d .
O13 O 0.6818(4) 0.9382(3) 0.2474(3) 0.011(2) Uiso 1 1 d .
O14 O 0.7439(4) 0.8753(4) 0.2624(3) 0.017(2) Uiso 1 1 d .
O15 O 0.7284(4) 0.9426(3) 0.3066(3) 0.012(2) Uiso 1 1 d .
O16 O 0.7425(4) 1.0082(4) 0.3541(3) 0.022(3) Uiso 1 1 d .
O17 O 0.6473(4) 1.0034(4) 0.3628(3) 0.019(2) Uiso 1 1 d .
O18 O 0.5984(5) 1.0737(4) 0.3852(3) 0.023(3) Uiso 1 1 d .
O19 O 0.5221(4) 1.0385(4) 0.3508(3) 0.021(3) Uiso 1 1 d .
O20 O 0.4302(5) 1.0192(4) 0.3306(3) 0.024(3) Uiso 1 1 d .
O21 O 0.4737(5) 0.9463(4) 0.3034(3) 0.023(3) Uiso 1 1 d .
O22 O 0.4312(5) 0.8980(4) 0.2470(3) 0.023(3) Uiso 1 1 d .
O23 O 0.5230(4) 0.8717(4) 0.2382(3) 0.021(2) Uiso 1 1 d .
O24 O 0.5986(4) 0.8218(4) 0.2151(3) 0.021(2) Uiso 1 1 d .
O25 O 0.6486(4) 0.8642(4) 0.2689(3) 0.018(2) Uiso 1 1 d .
O26 O 0.5613(4) 0.9075(4) 0.2898(3) 0.015(2) Uiso 1 1 d .
O27 O 0.6384(4) 0.9356(3) 0.3144(3) 0.012(2) Uiso 1 1 d .
O28 O 0.5618(4) 0.9684(3) 0.3324(3) 0.011(2) Uiso 1 1 d .
O29 O 0.4779(5) 0.9669(4) 0.3712(4) 0.028(3) Uiso 1 1 d .
O30 O 0.5707(4) 0.9942(4) 0.4013(3) 0.022(3) Uiso 1 1 d .
O31 O 0.4790(5) 0.8626(4) 0.3007(4) 0.027(3) Uiso 1 1 d .
O32 O 0.7002(4) 0.9339(3) 0.3700(3) 0.013(2) Uiso 1 1 d .
O33 O 0.5715(4) 0.8218(4) 0.2821(3) 0.020(2) Uiso 1 1 d .
O34 O 0.7006(4) 0.8703(4) 0.3266(3) 0.015(2) Uiso 1 1 d .
O35 O 0.7723(6) 0.8750 0.3750 0.017(3) Uiso 1 2 d S
O1W O 0.6305(13) 0.8750 0.3750 0.079(10) Uiso 1 2 d S
O2W O 0.6468(5) 0.7556(5) 0.2455(4) 0.035(3) Uiso 1 1 d .
O3W O 0.6781(7) 0.7001(6) 0.3136(5) 0.051(4) Uiso 1 1 d .
O4W O 0.8473(6) 0.9251(6) 0.3221(5) 0.047(4) Uiso 1 1 d .
O5W O 0.6864(6) 0.8579(5) 0.1823(4) 0.042(4) Uiso 1 1 d .
O6W O 0.8031(6) 0.9007(5) 0.1422(4) 0.037(4) Uiso 1 1 d .
O7W O 0.5151(6) 0.3235(6) 0.0821(5) 0.048(4) Uiso 1 1 d .
O8W O 0.3750 0.8750 0.1890(5) 0.024(4) Uiso 1 2 d S
O9W O 0.1250 0.0137(13) 0.1250 0.030(8) Uiso 0.50 2 d SP
O10W O 0.4922(7) 0.7743(6) 0.3044(5) 0.050(4) Uiso 1 1 d .
O11W O 0.8258(10) 0.7817(9) 0.3663(7) 0.091(8) Uiso 1 1 d .
O12W O 0.5103(13) 0.1424(13) 0.8350(10) 0.052(9) Uiso 0.50 1 d P
O13W O 0.4515(9) 0.8750 0.3750 0.051(6) Uiso 1 2 d S
O14W O 0.3750 0.8750 0.3246(13) 0.049(12) Uiso 0.50 2 d SP
O15W O 0.4483(15) 0.8035(14) 0.2086(11) 0.014(9) Uiso 0.25 1 d P
O16W O 0.6250 0.3537(12) 0.1250 0.085(11) Uiso 1 2 d S
P1 P 0.58892(13) 0.94670(12) 0.30254(10) 0.0094(7) Uani 1 1 d .
W1 W 0.52972(2) 1.00669(2) 0.240485(18) 0.01425(17) Uani 1 1 d .
W2 W 0.63267(2) 1.043895(19) 0.273840(17) 0.01227(17) Uani 1 1 d .
W3 W 0.63251(2) 0.96067(2) 0.217036(17) 0.01350(17) Uani 1 1 d .
W4 W 0.69749(2) 0.898586(19) 0.281848(16) 0.01179(17) Uani 1 1 d .
W5 W 0.58502(2) 0.85585(2) 0.249614(18) 0.01514(17) Uani 1 1 d .
W6 W 0.48399(2) 0.90204(2) 0.270032(19) 0.01693(18) Uani 1 1 d .
W7 W 0.48363(2) 0.99300(2) 0.331796(19) 0.01808(18) Uani 1 1 d .
W8 W 0.58465(2) 1.02696(2) 0.365918(17) 0.01434(17) Uani 1 1 d .
W9 W 0.69709(2) 0.979997(19) 0.338218(17) 0.01193(16) Uani 1 1 d .

loop_
_atom_site_aniso_label
_atom_site_aniso_U_11
_atom_site_aniso_U_22
_atom_site_aniso_U_33
_atom_site_aniso_U_23
_atom_site_aniso_U_13
_atom_site_aniso_U_12
Au1 0.0146(4) 0.0108(4) 0.0215(4) 0.0051(3) 0.000 0.000
K1 0.013(2) 0.015(2) 0.026(3) 0.0049(19) 0.0037(19) -0.0015(18)
K2 0.0171(16) 0.0212(18) 0.0245(18) 0.0030(14) 0.0025(13) -0.0014(14)
K3 0.0222(18) 0.0165(18) 0.031(2) -0.0050(15) 0.0039(15) 0.0043(14)
K4 0.028(2) 0.058(3) 0.041(3) -0.020(2) -0.004(2) 0.004(2)
K5 0.031(4) 0.019(4) 0.039(5) 0.000(3) -0.007(4) -0.010(3)
K6 0.039(5) 0.025(4) 0.022(4) -0.002(3) 0.006(3) 0.003(4)
P1 0.0055(16) 0.0046(16) 0.0181(18) 0.0009(14) 0.0020(13) -0.0009(13)
W1 0.0096(3) 0.0101(3) 0.0230(3) 0.0040(2) -0.0023(2) 0.0010(2)
W2 0.0094(3) 0.0057(3) 0.0217(3) 0.0045(2) -0.0007(2) 0.0007(2)
W3 0.0123(3) 0.0101(3) 0.0182(3) 0.0036(2) -0.0001(2) 0.0011(2)
W4 0.0121(3) 0.0061(3) 0.0172(3) 0.0015(2) 0.0005(2) 0.0021(2)
W5 0.0161(3) 0.0071(3) 0.0222(3) -0.0009(2) -0.0010(2) -0.0013(2)
W6 0.0105(3) 0.0131(3) 0.0272(4) 0.0032(2) -0.0009(2) -0.0028(2)
W7 0.0108(3) 0.0184(4) 0.0251(4) 0.0007(3) 0.0019(2) 0.0029(2)
W8 0.0141(3) 0.0093(3) 0.0196(3) -0.0018(2) 0.0003(2) 0.0044(2)
W9 0.0112(3) 0.0059(3) 0.0187(3) 0.0023(2) -0.0005(2) 0.0023(2)

loop_
_atom_type_symbol
_atom_type_description
_atom_type_scat_dispersion_real
_atom_type_scat_dispersion_imag
_atom_type_scat_source
O O 0.0106 0.0060 'International Tables Vol C Tables 4.2.6.8 and 6.1.1.4'
H H 0.0000 0.0000 'International Tables Vol C Tables 4.2.6.8 and 6.1.1.4'
P P 0.1023 0.0942 'International Tables Vol C Tables 4.2.6.8 and 6.1.1.4'
K K 0.2009 0.2494 'International Tables Vol C Tables 4.2.6.8 and 6.1.1.4'
W W -0.8490 6.8722 'International Tables Vol C Tables 4.2.6.8 and 6.1.1.4'
Au Au -2.0133 8.8022 'International Tables Vol C Tables 4.2.6.8 and 6.1.1.4'

loop_
_geom_angle_atom_site_label_1
_geom_angle_atom_site_label_2
_geom_angle_atom_site_label_3
_geom_angle
_geom_angle_site_symmetry_1
_geom_angle_site_symmetry_3
O35 Au1 O34 98.8(3) . 4_565
O35 Au1 O34 98.8(3) . .
O34 Au1 O34 162.4(7) 4_565 .
O35 Au1 O32 99.0(3) . 4_565
O34 Au1 O32 87.5(5) 4_565 4_565
O34 Au1 O32 89.8(5) . 4_565
O35 Au1 O32 99.0(3) . .
O34 Au1 O32 89.8(5) 4_565 .
O34 Au1 O32 87.5(5) . .
O32 Au1 O32 162.1(6) 4_565 .
O35 Au1 O1W 180.000(4) . .
O34 Au1 O1W 81.2(3) 4_565 .
O34 Au1 O1W 81.2(3) . .
O32 Au1 O1W 81.0(3) 4_565 .
O32 Au1 O1W 81.0(3) . .
O35 Au1 K4 41.50(7) . 4_565
O34 Au1 K4 58.9(3) 4_565 4_565
O34 Au1 K4 138.2(4) . 4_565
O32 Au1 K4 106.2(3) 4_565 4_565
O32 Au1 K4 87.4(3) . 4_565
O1W Au1 K4 138.50(7) . 4_565
O35 Au1 K4 41.50(7) . .
O34 Au1 K4 138.2(4) 4_565 .
O34 Au1 K4 58.9(3) . .
O32 Au1 K4 87.4(3) 4_565 .
O32 Au1 K4 106.2(3) . .
O1W Au1 K4 138.50(7) . .
K4 Au1 K4 83.01(15) 4_565 .
O35 Au1 K2 114.06(6) . .
O34 Au1 K2 124.4(4) 4_565 .
O34 Au1 K2 46.4(4) . .
O32 Au1 K2 45.7(3) 4_565 .
O32 Au1 K2 124.8(3) . .
O1W Au1 K2 65.94(6) . .
K4 Au1 K2 145.82(10) 4_565 .
K4 Au1 K2 77.49(9) . .
O35 Au1 K2 114.06(6) . 4_565
O34 Au1 K2 46.4(4) 4_565 4_565
O34 Au1 K2 124.4(4) . 4_565
O32 Au1 K2 124.8(3) 4_565 4_565
O32 Au1 K2 45.7(3) . 4_565
O1W Au1 K2 65.94(6) . 4_565
K4 Au1 K2 77.49(9) 4_565 4_565
K4 Au1 K2 145.82(10) . 4_565
K2 Au1 K2 131.87(11) . 4_565
O13 K1 O13 180.000(1) 25_675 .
O13 K1 O4 55.4(3) 25_675 25_675
O13 K1 O4 124.6(3) . 25_675
O13 K1 O4 124.6(3) 25_675 .
O13 K1 O4 55.4(3) . .
O4 K1 O4 180.000(1) 25_675 .
O13 K1 O12 112.3(3) 25_675 .
O13 K1 O12 67.7(3) . .
O4 K1 O12 123.8(3) 25_675 .
O4 K1 O12 56.2(3) . .
O13 K1 O12 67.7(3) 25_675 25_675
O13 K1 O12 112.3(3) . 25_675
O4 K1 O12 56.2(3) 25_675 25_675
O4 K1 O12 123.8(3) . 25_675
O12 K1 O12 180.000(1) . 25_675
O13 K1 O15 124.8(3) 25_675 .
O13 K1 O15 55.2(3) . .
O4 K1 O15 86.2(3) 25_675 .
O4 K1 O15 93.8(3) . .
O12 K1 O15 54.8(3) . .
O12 K1 O15 125.2(3) 25_675 .
O13 K1 O15 55.2(3) 25_675 25_675
O13 K1 O15 124.8(3) . 25_675
O4 K1 O15 93.8(3) 25_675 25_675
O4 K1 O15 86.2(3) . 25_675
O12 K1 O15 125.2(3) . 25_675
O12 K1 O15 54.8(3) 25_675 25_675
O15 K1 O15 180.0(4) . 25_675
O13 K1 W2 110.9(2) 25_675 .
O13 K1 W2 69.1(2) . .
O4 K1 W2 150.1(2) 25_675 .
O4 K1 W2 29.9(2) . .
O12 K1 W2 30.9(2) . .
O12 K1 W2 149.1(2) 25_675 .
O15 K1 W2 82.1(2) . .
O15 K1 W2 97.9(2) 25_675 .
O13 K1 W2 69.1(2) 25_675 25_675
O13 K1 W2 110.9(2) . 25_675
O4 K1 W2 29.9(2) 25_675 25_675
O4 K1 W2 150.1(2) . 25_675
O12 K1 W2 149.1(2) . 25_675
O12 K1 W2 30.9(2) 25_675 25_675
O15 K1 W2 97.9(2) . 25_675
O15 K1 W2 82.1(2) 25_675 25_675
W2 K1 W2 180.0 . 25_675
O13 K1 W9 111.9(2) 25_675 .
O13 K1 W9 68.1(2) . .
O4 K1 W9 99.1(2) 25_675 .
O4 K1 W9 80.9(2) . .
O12 K1 W9 28.2(2) . .
O12 K1 W9 151.8(2) 25_675 .
O15 K1 W9 30.2(2) . .
O15 K1 W9 149.8(2) 25_675 .
W2 K1 W9 58.910(13) . .
W2 K1 W9 121.090(13) 25_675 .
O13 K1 W9 68.1(2) 25_675 25_675
O13 K1 W9 111.9(2) . 25_675
O4 K1 W9 80.9(2) 25_675 25_675
O4 K1 W9 99.1(2) . 25_675
O12 K1 W9 151.8(2) . 25_675
O12 K1 W9 28.2(2) 25_675 25_675
O15 K1 W9 149.8(2) . 25_675
O15 K1 W9 30.2(2) 25_675 25_675
W2 K1 W9 121.090(13) . 25_675
W2 K1 W9 58.910(13) 25_675 25_675
W9 K1 W9 180.0 . 25_675
O2 K2 O2W 72.6(4) 22_655 .
O2 K2 O3W 73.6(5) 22_655 .
O2W K2 O3W 68.8(5) . .
O2 K2 O30 155.0(4) 22_655 4_565
O2W K2 O30 101.8(4) . 4_565
O3W K2 O30 81.6(5) . 4_565
O2 K2 O33 127.6(4) 22_655 .
O2W K2 O33 69.9(4) . .
O3W K2 O33 122.0(5) . .
O30 K2 O33 69.2(4) 4_565 .
O2 K2 O32 85.8(4) 22_655 4_565
O2W K2 O32 158.2(4) . 4_565
O3W K2 O32 102.5(4) . 4_565
O30 K2 O32 96.4(3) 4_565 4_565
O33 K2 O32 128.8(4) . 4_565
O2 K2 O34 72.4(4) 22_655 .
O2W K2 O34 119.2(4) . .
O3W K2 O34 139.7(5) . .
O30 K2 O34 128.5(4) 4_565 .
O33 K2 O34 95.9(4) . .
O32 K2 O34 54.3(3) 4_565 .
O2 K2 O25 82.9(4) 22_655 .
O2W K2 O25 74.5(4) . .
O3W K2 O25 140.8(5) . .
O30 K2 O25 119.7(4) 4_565 .
O33 K2 O25 52.8(3) . .
O32 K2 O25 106.7(3) 4_565 .
O34 K2 O25 53.2(3) . .
O2 K2 O17 112.3(4) 22_655 4_565
O2W K2 O17 131.9(4) . 4_565
O3W K2 O17 67.5(4) . 4_565
O30 K2 O17 52.9(3) 4_565 4_565
O33 K2 O17 119.9(4) . 4_565
O32 K2 O17 53.7(3) 4_565 4_565
O34 K2 O17 107.0(3) . 4_565
O25 K2 O17 151.7(4) . 4_565
O2 K2 W5 105.2(3) 22_655 .
O2W K2 W5 63.5(3) . .
O3W K2 W5 129.7(4) . .
O30 K2 W5 93.1(3) 4_565 .
O33 K2 W5 24.0(2) . .
O32 K2 W5 127.8(2) 4_565 .
O34 K2 W5 80.2(2) . .
O25 K2 W5 30.3(2) . .
O17 K2 W5 142.3(3) 4_565 .
O2 K2 W8 134.2(3) 22_655 4_565
O2W K2 W8 112.8(3) . 4_565
O3W K2 W8 67.5(4) . 4_565
O30 K2 W8 24.9(2) 4_565 4_565
O33 K2 W8 94.0(3) . 4_565
O32 K2 W8 79.9(2) 4_565 4_565
O34 K2 W8 127.4(2) . 4_565
O25 K2 W8 142.8(3) . 4_565
O17 K2 W8 29.4(2) 4_565 4_565
W5 K2 W8 117.94(10) . 4_565
O2 K2 K6 159.7(3) 22_655 .
O2W K2 K6 112.5(4) . .
O3W K2 K6 126.7(4) . .
O30 K2 K6 45.1(3) 4_565 .
O33 K2 K6 45.5(3) . .
O32 K2 K6 88.9(3) 4_565 .
O34 K2 K6 88.7(3) . .
O25 K2 K6 79.8(3) . .
O17 K2 K6 79.7(3) 4_565 .
W5 K2 K6 63.32(14) . .
W8 K2 K6 63.55(14) 4_565 .
O14 K3 O5W 81.0(4) . .
O14 K3 O6W 131.3(4) . .
O5W K3 O6W 91.1(5) . .
O14 K3 O3 71.6(4) . 25_675
O5W K3 O3 133.4(5) . 25_675
O6W K3 O3 80.5(4) . 25_675
O14 K3 O19 140.6(4) . 22_655
O5W K3 O19 78.9(5) . 22_655
O6W K3 O19 82.7(4) . 22_655
O3 K3 O19 143.4(4) 25_675 22_655
O14 K3 O9 130.1(4) . 22_655
O5W K3 O9 134.4(4) . 22_655
O6W K3 O9 88.5(4) . 22_655
O3 K3 O9 91.4(3) 25_675 22_655
O19 K3 O9 55.8(4) 22_655 22_655
O14 K3 O7 87.9(4) . 22_655
O5W K3 O7 83.7(4) . 22_655
O6W K3 O7 139.2(4) . 22_655
O3 K3 O7 130.5(4) 25_675 22_655
O19 K3 O7 56.5(4) 22_655 22_655
O9 K3 O7 68.0(3) 22_655 22_655
O14 K3 O6 73.3(4) . 22_655
O5W K3 O6 130.4(4) . 22_655
O6W K3 O6 137.4(4) . 22_655
O3 K3 O6 76.6(3) 25_675 22_655
O19 K3 O6 94.9(4) 22_655 22_655
O9 K3 O6 57.0(3) 22_655 22_655
O7 K3 O6 54.2(3) 22_655 22_655
O14 K3 W2 100.9(3) . 22_655
O5W K3 W2 151.7(4) . 22_655
O6W K3 W2 107.5(3) . 22_655
O3 K3 W2 72.2(3) 25_675 22_655
O19 K3 W2 82.4(3) 22_655 22_655
O9 K3 W2 30.2(2) 22_655 22_655
O7 K3 W2 68.3(2) 22_655 22_655
O6 K3 W2 31.0(2) 22_655 22_655
O14 K3 W1 71.4(3) . 22_655
O5W K3 W1 101.3(4) . 22_655
O6W K3 W1 156.1(4) . 22_655
O3 K3 W1 104.5(3) 25_675 22_655
O19 K3 W1 79.8(3) 22_655 22_655
O9 K3 W1 68.3(2) 22_655 22_655
O7 K3 W1 26.6(2) 22_655 22_655
O6 K3 W1 30.4(2) 22_655 22_655
W2 K3 W1 54.23(6) 22_655 22_655
O14 K3 W8 154.4(3) . 22_655
O5W K3 W8 106.1(4) . 22_655
O6W K3 W8 73.9(3) . 22_655
O3 K3 W8 114.9(3) 25_675 22_655
O19 K3 W8 28.6(3) 22_655 22_655
O9 K3 W8 31.2(2) 22_655 22_655
O7 K3 W8 69.0(2) 22_655 22_655
O6 K3 W8 84.0(2) 22_655 22_655
W2 K3 W8 61.13(6) 22_655 22_655
W1 K3 W8 83.07(8) 22_655 22_655
O14 K3 W7 112.6(3) . 22_655
O5W K3 W7 69.9(4) . 22_655
O6W K3 W7 109.2(4) . 22_655
O3 K3 W7 155.8(3) 25_675 22_655
O19 K3 W7 28.1(3) 22_655 22_655
O9 K3 W7 67.4(2) 22_655 22_655
O7 K3 W7 31.6(2) 22_655 22_655
O6 K3 W7 81.8(2) 22_655 22_655
W2 K3 W7 83.69(8) 22_655 22_655
W1 K3 W7 57.86(6) 22_655 22_655
W8 K3 W7 51.04(5) 22_655 22_655
O4W K4 O4W 81.6(6) . 2_665
O4W K4 O35 75.5(4) . .
O4W K4 O35 110.6(5) 2_665 .
O4W K4 O6 122.0(5) . 22_655
O4W K4 O6 79.7(5) 2_665 22_655
O35 K4 O6 161.7(4) . 22_655
O4W K4 O14 93.7(5) . .
O4W K4 O14 144.3(5) 2_665 .
O35 K4 O14 102.3(4) . .
O6 K4 O14 72.9(4) 22_655 .
O4W K4 O2 157.7(5) . 22_655
O4W K4 O2 118.4(5) 2_665 22_655
O35 K4 O2 103.7(4) . 22_655
O6 K4 O2 58.1(4) 22_655 22_655
O14 K4 O2 64.5(4) . 22_655
O4W K4 O11W 119.9(7) . .
O4W K4 O11W 65.6(7) 2_665 .
O35 K4 O11W 71.7(6) . .
O6 K4 O11W 100.7(6) 22_655 .
O14 K4 O11W 141.4(6) . .
O2 K4 O11W 79.7(6) 22_655 .
O4W K4 O34 98.4(5) . .
O4W K4 O34 162.9(5) 2_665 .
O35 K4 O34 53.6(4) . .
O6 K4 O34 113.8(3) 22_655 .
O14 K4 O34 52.8(3) . .
O2 K4 O34 65.5(3) 22_655 .
O11W K4 O34 100.5(6) . .
O4W K4 W1 153.3(4) . 22_655
O4W K4 W1 95.7(4) 2_665 22_655
O35 K4 W1 129.3(3) . 22_655
O6 K4 W1 32.5(2) 22_655 22_655
O14 K4 W1 73.0(3) . 22_655
O2 K4 W1 27.6(3) 22_655 22_655
O11W K4 W1 81.9(6) . 22_655
O34 K4 W1 91.8(2) . 22_655
O4W K4 W4 88.8(4) . .
O4W K4 W4 164.8(4) 2_665 .
O35 K4 W4 78.0(3) . .
O6 K4 W4 95.7(3) 22_655 .
O14 K4 W4 24.3(2) . .
O2 K4 W4 69.6(3) 22_655 .
O11W K4 W4 129.6(6) . .
O34 K4 W4 30.5(2) . .
W1 K4 W4 87.60(10) 22_655 .
O4W K4 Au1 89.8(4) . .
O4W K4 Au1 134.0(4) 2_665 .
O35 K4 Au1 25.0(3) . .
O6 K4 Au1 139.4(3) 22_655 .
O14 K4 Au1 81.1(3) . .
O2 K4 Au1 82.8(3) 22_655 .
O11W K4 Au1 80.7(6) . .
O34 K4 Au1 29.3(2) . .
W1 K4 Au1 110.18(14) 22_655 .
W4 K4 Au1 57.19(7) . .
O4W K4 K4 42.2(4) . 2_665
O4W K4 K4 41.5(4) 2_665 2_665
O35 K4 K4 102.9(3) . 2_665
O6 K4 K4 94.8(3) 22_655 2_665
O14 K4 K4 118.1(3) . 2_665
O2 K4 K4 151.8(3) 22_655 2_665
O11W K4 K4 100.1(6) . 2_665
O34 K4 K4 140.5(3) . 2_665
W1 K4 K4 124.27(16) 22_655 2_665
W4 K4 K4 125.6(2) . 2_665
Au1 K4 K4 125.22(16) . 2_665
O14W K5 O2W 128.0(5) . 21_665
O14W K5 O22 76.4(7) . 2_565
O2W K5 O22 79.5(5) 21_665 2_565
O14W K5 O31 67.8(4) . .
O2W K5 O31 155.0(6) 21_665 .
O22 K5 O31 125.3(5) 2_565 .
O14W K5 O15W 145.4(11) . .
O2W K5 O15W 82.4(10) 21_665 .
O22 K5 O15W 96.9(9) 2_565 .
O31 K5 O15W 90.7(10) . .
O14W K5 O22 74.5(7) . .
O2W K5 O22 140.8(5) 21_665 .
O22 K5 O22 75.8(5) 2_565 .
O31 K5 O22 55.9(4) . .
O15W K5 O22 71.0(10) . .
O14W K5 O10W 105.1(7) . .
O2W K5 O10W 98.8(5) 21_665 .
O22 K5 O10W 178.2(6) 2_565 .
O31 K5 O10W 56.3(5) . .
O15W K5 O10W 82.3(10) . .
O22 K5 O10W 105.3(5) . .
O14W K5 W6 72.8(3) . .
O2W K5 W6 158.4(5) 21_665 .
O22 K5 W6 103.1(4) 2_565 .
O31 K5 W6 27.8(3) . .
O15W K5 W6 76.0(9) . .
O22 K5 W6 28.7(3) . .
O10W K5 W6 78.2(4) . .
O14W K5 W6 66.6(4) . 2_565
O2W K5 W6 73.8(4) 21_665 2_565
O22 K5 W6 22.4(3) 2_565 2_565
O31 K5 W6 130.1(4) . 2_565
O15W K5 W6 116.7(9) . 2_565
O22 K5 W6 92.7(3) . 2_565
O10W K5 W6 157.6(5) . 2_565
W6 K5 W6 116.4(2) . 2_565
O14W K5 K5 43.6(8) . 2_565
O2W K5 K5 125.9(5) 21_665 2_565
O22 K5 K5 47.0(3) 2_565 2_565
O31 K5 K5 79.2(4) . 2_565
O15W K5 K5 107.8(9) . 2_565
O22 K5 K5 44.6(3) . 2_565
O10W K5 K5 134.8(5) . 2_565
W6 K5 K5 62.9(2) . 2_565
W6 K5 K5 53.8(2) 2_565 2_565
O14W K5 K6 73.8(5) . .
O2W K5 K6 131.9(4) 21_665 .
O22 K5 K6 146.4(4) 2_565 .
O31 K5 K6 25.7(3) . .
O15W K5 K6 98.8(9) . .
O22 K5 K6 81.5(3) . .
O10W K5 K6 35.3(4) . .
W6 K5 K6 53.09(15) . .
W6 K5 K6 140.1(2) 2_565 .
K5 K5 K6 99.8(2) 2_565 .
O31 K6 O29 94.4(5) . 4_565
O31 K6 O30 119.6(5) . 4_565
O29 K6 O30 67.1(4) 4_565 4_565
O31 K6 O33 67.9(4) . .
O29 K6 O33 119.2(5) 4_565 .
O30 K6 O33 73.0(4) 4_565 .
O31 K6 O13W 64.4(4) . .
O29 K6 O13W 65.0(4) 4_565 .
O30 K6 O13W 132.1(5) 4_565 .
O33 K6 O13W 132.4(4) . .
O31 K6 O10W 60.7(5) . .
O29 K6 O10W 61.2(5) 4_565 .
O30 K6 O10W 60.1(5) 4_565 .
O33 K6 O10W 59.6(5) . .
O13W K6 O10W 95.4(5) . .
O31 K6 O1W 131.6(5) . .
O29 K6 O1W 132.0(4) 4_565 .
O30 K6 O1W 94.7(5) 4_565 .
O33 K6 O1W 94.2(5) . .
O13W K6 O1W 117.7(5) . .
O10W K6 O1W 146.8(6) . .
O31 K6 K6 102.5(5) . 4_565
O29 K6 K6 103.3(4) 4_565 4_565
O30 K6 K6 137.0(5) 4_565 4_565
O33 K6 K6 136.7(5) . 4_565
O13W K6 K6 58.1(3) . 4_565
O10W K6 K6 153.5(4) . 4_565
O1W K6 K6 59.6(4) . 4_565
O31 K6 O28 150.3(5) . 4_565
O29 K6 O28 55.9(4) 4_565 4_565
O30 K6 O28 54.3(4) 4_565 4_565
O33 K6 O28 125.0(4) . 4_565
O13W K6 O28 97.5(3) . 4_565
O10W K6 O28 100.7(5) . 4_565
O1W K6 O28 77.0(3) . 4_565
K6 K6 O28 84.9(4) 4_565 4_565
O31 K6 O26 55.3(4) . .
O29 K6 O26 149.8(5) 4_565 .
O30 K6 O26 124.9(4) 4_565 .
O33 K6 O26 53.8(4) . .
O13W K6 O26 97.4(3) . .
O10W K6 O26 98.7(5) . .
O1W K6 O26 77.5(3) . .
K6 K6 O26 85.3(4) 4_565 .
O28 K6 O26 154.3(4) 4_565 .
O31 K6 K2 116.1(4) . .
O29 K6 K2 115.2(4) 4_565 .
O30 K6 K2 48.2(3) 4_565 .
O33 K6 K2 48.1(3) . .
O13W K6 K2 179.4(4) . .
O10W K6 K2 85.2(4) . .
O1W K6 K2 61.6(4) . .
K6 K6 K2 121.27(14) 4_565 .
O28 K6 K2 82.3(3) 4_565 .
O26 K6 K2 82.6(3) . .
O31 K6 W6 19.3(3) . .
O29 K6 W6 113.7(4) 4_565 .
O30 K6 W6 127.6(4) 4_565 .
O33 K6 W6 61.5(3) . .
O13W K6 W6 73.4(2) . .
O10W K6 W6 74.7(4) . .
O1W K6 W6 112.4(2) . .
K6 K6 W6 95.0(3) 4_565 .
O28 K6 W6 169.0(4) 4_565 .
O26 K6 W6 36.1(2) . .
K2 K6 W6 106.9(2) . .
W1 O2 K2 144.5(7) . 26_565
W1 O2 K4 99.8(6) . 26_565
K2 O2 K4 115.7(5) 26_565 26_565
W2 O3 K3 143.8(6) . 25_675
W2 O4 W3 124.3(6) . .
W2 O4 K1 104.2(4) . .
W3 O4 K1 105.7(5) . .
W3 O5 W1 120.9(6) . .
W2 O6 W1 123.8(6) . .
W2 O6 K4 129.2(5) . 26_565
W1 O6 K4 98.4(4) . 26_565
W2 O6 K3 96.8(4) . 26_565
W1 O6 K3 101.4(4) . 26_565
K4 O6 K3 101.6(4) 26_565 26_565
W1 O7 W7 145.3(7) . .
W1 O7 K3 108.7(5) . 26_565
W7 O7 K3 103.7(4) . 26_565
W1 O8 W6 147.5(7) . .
W2 O9 W8 154.9(7) . .
W2 O9 K3 100.2(5) . 26_565
W8 O9 K3 102.8(4) . 26_565
P1 O10 W1 124.4(5) . .
P1 O10 W2 124.4(5) . .
W1 O10 W2 91.7(3) . .
P1 O10 W3 124.6(6) . .
W1 O10 W3 90.9(3) . .
W2 O10 W3 90.9(3) . .
W3 O11 W5 156.0(7) . .
W9 O12 W2 149.7(6) . .
W9 O12 K1 106.4(5) . .
W2 O12 K1 102.7(4) . .
W4 O13 W3 146.4(6) . .
W4 O13 K1 106.5(4) . .
W3 O13 K1 105.5(4) . .
W4 O14 K3 142.8(6) . .
W4 O14 K4 111.6(5) . .
K3 O14 K4 105.6(4) . .
W4 O15 W9 123.5(6) . .
W4 O15 K1 101.0(4) . .
W9 O15 K1 100.3(4) . .
W9 O17 W8 152.8(7) . .
W9 O17 K2 102.9(5) . 4_565
W8 O17 K2 100.3(5) . 4_565
W8 O19 W7 119.7(7) . .
W8 O19 K3 106.4(5) . 26_565
W7 O19 K3 109.0(5) . 26_565
W7 O21 W6 161.4(8) . .
W6 O22 K5 120.0(6) . 2_565
W6 O22 K5 97.9(5) . .
K5 O22 K5 88.5(5) 2_565 .
W5 O23 W6 122.2(6) . .
W4 O25 W5 151.1(7) . .
W4 O25 K2 105.7(5) . .
W5 O25 K2 99.7(5) . .
P1 O26 W6 129.7(7) . .
P1 O26 W5 128.4(6) . .
W6 O26 W5 90.5(4) . .
P1 O26 K6 115.7(6) . .
W6 O26 K6 89.1(4) . .
W5 O26 K6 92.1(4) . .
P1 O27 W9 129.1(6) . .
P1 O27 W4 127.6(6) . .
W9 O27 W4 89.7(4) . .
P1 O28 W8 128.2(6) . .
P1 O28 W7 127.9(6) . .
W8 O28 W7 90.3(4) . .
P1 O28 K6 117.1(6) . 4_565
W8 O28 K6 93.2(4) . 4_565
W7 O28 K6 89.7(4) . 4_565
W7 O29 K6 127.9(7) . 4_565
W8 O30 K6 129.0(6) . 4_565
W8 O30 K2 110.9(6) . 4_565
K6 O30 K2 86.7(4) 4_565 4_565
W6 O31 K6 130.2(7) . .
W6 O31 K5 101.7(6) . .
K6 O31 K5 126.4(6) . .
W9 O32 Au1 145.9(6) . .
W9 O32 K2 106.5(4) . 4_565
Au1 O32 K2 106.3(4) . 4_565
W5 O33 K6 129.7(7) . .
W5 O33 K2 111.8(6) . .
K6 O33 K2 86.4(4) . .
Au1 O34 W4 147.2(7) . .
Au1 O34 K2 106.1(5) . .
W4 O34 K2 105.5(4) . .
Au1 O34 K4 91.8(4) . .
W4 O34 K4 90.2(4) . .
K2 O34 K4 102.0(3) . .
Au1 O35 K4 113.5(3) . 4_565
Au1 O35 K4 113.5(3) . .
K4 O35 K4 132.9(7) 4_565 .
Au1 O1W K6 149.6(4) . .
Au1 O1W K6 149.6(4) . 4_565
K6 O1W K6 60.7(8) . 4_565
K5 O2W K2 126.6(6) 21_665 .
K4 O4W K4 96.3(6) . 2_665
K6 O10W K5 106.7(6) . .
K6 O13W K6 63.8(7) 4_565 .
K5 O14W K5 92.8(16) . 2_565
O27 P1 O28 110.4(6) . .
O27 P1 O10 107.1(6) . .
O28 P1 O10 109.6(6) . .
O27 P1 O26 112.2(6) . .
O28 P1 O26 109.7(6) . .
O10 P1 O26 107.9(6) . .
O2 W1 O8 104.3(6) . .
O2 W1 O7 105.3(6) . .
O8 W1 O7 93.8(5) . .
O2 W1 O6 97.8(6) . .
O8 W1 O6 156.7(5) . .
O7 W1 O6 87.6(5) . .
O2 W1 O5 95.3(5) . .
O8 W1 O5 88.9(5) . .
O7 W1 O5 157.9(5) . .
O6 W1 O5 81.5(5) . .
O2 W1 O10 165.3(5) . .
O8 W1 O10 84.9(5) . .
O7 W1 O10 85.1(4) . .
O6 W1 O10 72.0(4) . .
O5 W1 O10 73.2(4) . .
O2 W1 K4 52.7(5) . 26_565
O8 W1 K4 145.7(4) . 26_565
O7 W1 K4 115.4(4) . 26_565
O6 W1 K4 49.2(3) . 26_565
O5 W1 K4 71.0(3) . 26_565
O10 W1 K4 113.7(3) . 26_565
O2 W1 K3 89.0(5) . 26_565
O8 W1 K3 138.4(4) . 26_565
O7 W1 K3 44.7(4) . 26_565
O6 W1 K3 48.2(3) . 26_565
O5 W1 K3 129.6(3) . 26_565
O10 W1 K3 91.5(2) . 26_565
K4 W1 K3 72.41(11) 26_565 26_565
O3 W2 O9 104.1(5) . .
O3 W2 O6 102.3(5) . .
O9 W2 O6 93.4(5) . .
O3 W2 O4 100.9(5) . .
O9 W2 O4 154.1(5) . .
O6 W2 O4 87.6(5) . .
O3 W2 O12 101.3(5) . .
O9 W2 O12 84.2(5) . .
O6 W2 O12 156.1(5) . .
O4 W2 O12 84.5(5) . .
O3 W2 O10 171.5(4) . .
O9 W2 O10 83.1(4) . .
O6 W2 O10 72.5(4) . .
O4 W2 O10 72.5(4) . .
O12 W2 O10 83.6(4) . .
O3 W2 K3 86.4(4) . 26_565
O9 W2 K3 49.6(4) . 26_565
O6 W2 K3 52.3(4) . 26_565
O4 W2 K3 139.7(3) . 26_565
O12 W2 K3 133.4(3) . 26_565
O10 W2 K3 95.3(2) . 26_565
O3 W2 K1 84.4(4) . .
O9 W2 K1 130.4(3) . .
O6 W2 K1 133.0(3) . .
O4 W2 K1 45.9(3) . .
O12 W2 K1 46.5(3) . .
O10 W2 K1 94.3(2) . .
K3 W2 K1 170.27(7) 26_565 .
O1 W3 O11 103.0(5) . .
O1 W3 O5 99.7(5) . .
O11 W3 O5 95.6(5) . .
O1 W3 O4 101.9(5) . .
O11 W3 O4 153.9(5) . .
O5 W3 O4 87.9(5) . .
O1 W3 O13 100.7(5) . .
O11 W3 O13 85.1(5) . .
O5 W3 O13 158.9(5) . .
O4 W3 O13 82.6(5) . .
O1 W3 O10 171.6(5) . .
O11 W3 O10 84.1(4) . .
O5 W3 O10 74.8(4) . .
O4 W3 O10 71.9(4) . .
O13 W3 O10 84.4(4) . .
O1 W3 K1 86.1(4) . .
O11 W3 K1 129.6(4) . .
O5 W3 K1 132.0(4) . .
O4 W3 K1 44.7(3) . .
O13 W3 K1 44.7(3) . .
O10 W3 K1 92.8(2) . .
O14 W4 O25 102.5(5) . .
O14 W4 O13 100.1(5) . .
O25 W4 O13 91.7(5) . .
O14 W4 O15 100.1(5) . .
O25 W4 O15 157.1(5) . .
O13 W4 O15 88.0(5) . .
O14 W4 O34 98.5(5) . .
O25 W4 O34 89.7(5) . .
O13 W4 O34 160.6(5) . .
O15 W4 O34 83.2(5) . .
O14 W4 O27 172.8(5) . .
O25 W4 O27 84.2(5) . .
O13 W4 O27 82.3(4) . .
O15 W4 O27 73.0(4) . .
O34 W4 O27 78.6(4) . .
O14 W4 K1 85.5(4) . .
O25 W4 K1 136.5(4) . .
O13 W4 K1 45.0(3) . .
O15 W4 K1 49.1(3) . .
O34 W4 K1 131.9(3) . .
O27 W4 K1 91.5(3) . .
O14 W4 K4 44.1(4) . .
O25 W4 K4 118.3(4) . .
O13 W4 K4 135.0(3) . .
O15 W4 K4 76.5(3) . .
O34 W4 K4 59.3(3) . .
O27 W4 K4 130.2(3) . .
K1 W4 K4 97.31(9) . .
O14 W4 K2 89.8(4) . .
O25 W4 K2 47.4(4) . .
O13 W4 K2 139.1(3) . .
O15 W4 K2 129.4(3) . .
O34 W4 K2 46.2(3) . .
O27 W4 K2 92.8(3) . .
K1 W4 K2 174.54(6) . .
K4 W4 K2 77.34(11) . .
O33 W5 O24 102.0(6) . .
O33 W5 O23 97.2(6) . .
O24 W5 O23 101.4(6) . .
O33 W5 O25 91.3(5) . .
O24 W5 O25 99.2(5) . .
O23 W5 O25 155.5(5) . .
O33 W5 O11 162.5(5) . .
O24 W5 O11 94.3(5) . .
O23 W5 O11 85.7(5) . .
O25 W5 O11 79.7(5) . .
O33 W5 O26 84.4(5) . .
O24 W5 O26 171.7(5) . .
O23 W5 O26 72.3(5) . .
O25 W5 O26 85.9(4) . .
O11 W5 O26 80.0(4) . .
O33 W5 K2 44.2(4) . .
O24 W5 K2 92.0(4) . .
O23 W5 K2 141.3(4) . .
O25 W5 K2 50.0(3) . .
O11 W5 K2 129.7(3) . .
O26 W5 K2 96.3(3) . .
O33 W5 K6 31.7(4) . .
O24 W5 K6 133.5(4) . .
O23 W5 K6 86.9(4) . .
O25 W5 K6 88.4(4) . .
O11 W5 K6 132.1(3) . .
O26 W5 K6 52.8(3) . .
K2 W5 K6 58.66(14) . .
O31 W6 O22 102.5(6) . .
O31 W6 O23 96.5(6) . .
O22 W6 O23 98.3(6) . .
O31 W6 O21 94.0(6) . .
O22 W6 O21 104.8(6) . .
O23 W6 O21 151.9(6) . .
O31 W6 O8 164.0(6) . .
O22 W6 O8 93.4(5) . .
O23 W6 O8 82.9(5) . .
O21 W6 O8 80.0(5) . .
O31 W6 O26 85.0(5) . .
O22 W6 O26 168.6(5) . .
O23 W6 O26 72.1(5) . .
O21 W6 O26 82.9(5) . .
O8 W6 O26 79.6(4) . .
O31 W6 K5 50.5(5) . .
O22 W6 K5 53.4(5) . .
O23 W6 K5 91.9(4) . .
O21 W6 K5 114.7(4) . .
O8 W6 K5 145.3(4) . .
O26 W6 K5 131.3(3) . .
O31 W6 K6 30.4(5) . .
O22 W6 K6 132.9(4) . .
O23 W6 K6 89.8(4) . .
O21 W6 K6 86.2(4) . .
O8 W6 K6 133.7(3) . .
O26 W6 K6 54.8(3) . .
K5 W6 K6 80.2(2) . .
O31 W6 K5 94.1(5) . 2_565
O22 W6 K5 37.6(4) . 2_565
O23 W6 K5 135.9(4) . 2_565
O21 W6 K5 68.8(4) . 2_565
O8 W6 K5 97.4(3) . 2_565
O26 W6 K5 151.6(3) . 2_565
K5 W6 K5 63.3(2) . 2_565
K6 W6 K5 118.23(18) . 2_565
O29 W7 O20 99.8(6) . .
O29 W7 O21 96.3(6) . .
O20 W7 O21 103.5(6) . .
O29 W7 O19 95.0(6) . .
O20 W7 O19 98.5(6) . .
O21 W7 O19 153.1(6) . .
O29 W7 O7 166.5(6) . .
O20 W7 O7 93.6(5) . .
O21 W7 O7 81.1(5) . .
O19 W7 O7 82.3(5) . .
O29 W7 O28 85.5(5) . .
O20 W7 O28 170.6(5) . .
O21 W7 O28 83.4(5) . .
O19 W7 O28 73.2(5) . .
O7 W7 O28 81.1(4) . .
O29 W7 K3 136.8(5) . 26_565
O20 W7 K3 81.5(4) . 26_565
O21 W7 K3 125.8(4) . 26_565
O19 W7 K3 42.9(4) . 26_565
O7 W7 K3 44.7(3) . 26_565
O28 W7 K3 89.3(3) . 26_565
O29 W7 K6 32.2(5) . 4_565
O20 W7 K6 132.0(4) . 4_565
O21 W7 K6 86.1(4) . 4_565
O19 W7 K6 90.6(4) . 4_565
O7 W7 K6 134.4(3) . 4_565
O28 W7 K6 54.0(3) . 4_565
K3 W7 K6 130.32(14) 26_565 4_565
O18 W8 O30 103.7(6) . .
O18 W8 O19 100.3(6) . .
O30 W8 O19 97.7(6) . .
O18 W8 O17 98.7(6) . .
O30 W8 O17 91.6(5) . .
O19 W8 O17 156.2(5) . .
O18 W8 O9 93.2(5) . .
O30 W8 O9 162.3(5) . .
O19 W8 O9 84.2(5) . .
O17 W8 O9 80.5(5) . .
O18 W8 O28 171.7(5) . .
O30 W8 O28 83.4(5) . .
O19 W8 O28 74.3(5) . .
O17 W8 O28 85.2(4) . .
O9 W8 O28 80.2(4) . .
O18 W8 K3 80.0(4) . 26_565
O30 W8 K3 141.7(4) . 26_565
O19 W8 K3 45.0(4) . 26_565
O17 W8 K3 125.9(4) . 26_565
O9 W8 K3 46.0(3) . 26_565
O28 W8 K3 91.8(3) . 26_565
O18 W8 K2 93.3(4) . 4_565
O30 W8 K2 44.2(4) . 4_565
O19 W8 K2 141.8(4) . 4_565
O17 W8 K2 50.3(4) . 4_565
O9 W8 K2 130.7(3) . 4_565
O28 W8 K2 94.8(3) . 4_565
K3 W8 K2 171.92(9) 26_565 4_565
O18 W8 K6 135.2(4) . 4_565
O30 W8 K6 31.6(4) . 4_565
O19 W8 K6 88.1(4) . 4_565
O17 W8 K6 88.5(4) . 4_565
O9 W8 K6 131.6(3) . 4_565
O28 W8 K6 51.8(3) . 4_565
K3 W8 K6 129.84(14) 26_565 4_565
K2 W8 K6 58.23(13) 4_565 4_565
O16 W9 O12 100.8(6) . .
O16 W9 O17 101.1(6) . .
O12 W9 O17 88.9(5) . .
O16 W9 O32 98.3(5) . .
O12 W9 O32 160.5(5) . .
O17 W9 O32 91.3(5) . .
O16 W9 O15 101.4(5) . .
O12 W9 O15 88.0(5) . .
O17 W9 O15 157.5(5) . .
O32 W9 O15 84.3(5) . .
O16 W9 O27 174.7(5) . .
O12 W9 O27 81.1(4) . .
O17 W9 O27 83.8(5) . .
O32 W9 O27 79.5(4) . .
O15 W9 O27 73.7(4) . .
O16 W9 K1 85.6(4) . .
O12 W9 K1 45.4(3) . .
O17 W9 K1 134.0(4) . .
O32 W9 K1 133.2(3) . .
O15 W9 K1 49.5(3) . .
O27 W9 K1 92.4(3) . .
O16 W9 K2 88.8(4) . 4_565
O12 W9 K2 138.4(3) . 4_565
O17 W9 K2 49.5(4) . 4_565
O32 W9 K2 45.6(3) . 4_565
O15 W9 K2 130.0(3) . 4_565
O27 W9 K2 93.0(3) . 4_565
K1 W9 K2 174.01(6) . 4_565

loop_
_geom_bond_atom_site_label_1
_geom_bond_atom_site_label_2
_geom_bond_distance
_geom_bond_site_symmetry_2
Au1 O35 1.763(17) .
Au1 O34 1.877(11) 4_565
Au1 O34 1.877(11) .
Au1 O32 1.910(11) 4_565
Au1 O32 1.910(11) .
Au1 O1W 2.29(4) .
Au1 K4 3.831(5) 4_565
Au1 K4 3.831(5) .
Au1 K2 3.908(4) .
Au1 K2 3.908(4) 4_565
K1 O13 2.775(11) 25_675
K1 O13 2.775(11) .
K1 O4 2.776(11) 25_675
K1 O4 2.776(11) .
K1 O12 2.784(11) .
K1 O12 2.784(11) 25_675
K1 O15 2.901(11) .
K1 O15 2.901(11) 25_675
K1 W2 3.7474(7) .
K1 W2 3.7474(7) 25_675
K1 W9 3.7518(7) .
K1 W9 3.7518(7) 25_675
K2 O2 2.778(14) 22_655
K2 O2W 2.892(16) .
K2 O3W 2.89(2) .
K2 O30 2.910(13) 4_565
K2 O33 2.910(13) .
K2 O32 2.914(11) 4_565
K2 O34 2.946(12) .
K2 O25 3.011(12) .
K2 O17 3.048(12) 4_565
K2 W5 3.873(4) .
K2 W8 3.899(4) 4_565
K2 K6 3.899(10) .
K3 O14 2.694(12) .
K3 O5W 2.732(18) .
K3 O6W 2.757(16) .
K3 O3 2.758(12) 25_675
K3 O19 2.832(13) 22_655
K3 O9 2.834(12) 22_655
K3 O7 2.846(13) 22_655
K3 O6 2.916(12) 22_655
K3 W2 3.662(4) 22_655
K3 W1 3.834(4) 22_655
K3 W8 3.840(4) 22_655
K3 W7 3.932(4) 22_655
K4 O4W 2.707(19) .
K4 O4W 2.744(19) 2_665
K4 O35 2.769(8) .
K4 O6 2.789(12) 22_655
K4 O14 2.856(13) .
K4 O2 2.943(15) 22_655
K4 O11W 2.96(3) .
K4 O34 3.282(12) .
K4 W1 3.647(5) 22_655
K4 W4 3.816(5) .
K4 K4 4.062(11) 2_665
K5 O14W 2.77(4) .
K5 O2W 2.783(18) 21_665
K5 O22 2.812(16) 2_565
K5 O31 2.850(16) .
K5 O15W 2.90(4) .
K5 O22 2.931(16) .
K5 O10W 3.15(2) .
K5 W6 3.617(8) .
K5 W6 3.990(9) 2_565
K5 K5 4.007(18) 2_565
K5 K6 4.900(13) .
K6 O31 2.638(17) .
K6 O29 2.699(17) 4_565
K6 O30 2.768(15) 4_565
K6 O33 2.785(14) .
K6 O13W 2.92(2) .
K6 O10W 2.96(2) .
K6 O1W 3.06(3) .
K6 K6 3.089(17) 4_565
K6 O28 3.234(14) 4_565
K6 O26 3.250(14) .
K6 W6 3.976(9) .
O1 W3 1.711(11) .
O2 W1 1.712(14) .
O2 K2 2.778(14) 26_565
O2 K4 2.943(15) 26_565
O3 W2 1.712(12) .
O3 K3 2.758(12) 25_675
O4 W2 1.925(11) .
O4 W3 1.952(11) .
O5 W3 1.878(12) .
O5 W1 2.035(11) .
O6 W2 1.898(11) .
O6 W1 1.980(12) .
O6 K4 2.789(12) 26_565
O6 K3 2.916(12) 26_565
O7 W1 1.813(11) .
O7 W7 2.123(12) .
O7 K3 2.846(13) 26_565
O8 W1 1.784(12) .
O8 W6 2.127(12) .
O9 W2 1.873(11) .
O9 W8 2.038(11) .
O9 K3 2.834(12) 26_565
O10 P1 1.550(10) .
O10 W1 2.368(10) .
O10 W2 2.400(10) .
O10 W3 2.409(10) .
O11 W3 1.814(12) .
O11 W5 2.085(12) .
O12 W9 1.849(11) .
O12 W2 1.972(11) .
O13 W4 1.878(11) .
O13 W3 1.961(11) .
O14 W4 1.691(12) .
O15 W4 1.911(11) .
O15 W9 1.918(11) .
O16 W9 1.691(13) .
O17 W9 1.862(12) .
O17 W8 1.946(12) .
O17 K2 3.048(12) 4_565
O18 W8 1.710(13) .
O19 W8 1.915(13) .
O19 W7 1.959(13) .
O19 K3 2.832(13) 26_565
O20 W7 1.741(13) .
O21 W7 1.865(13) .
O21 W6 1.924(13) .
O22 W6 1.754(13) .
O22 K5 2.812(16) 2_565
O23 W5 1.895(12) .
O23 W6 1.914(12) .
O24 W5 1.753(13) .
O25 W4 1.845(12) .
O25 W5 1.980(12) .
O26 P1 1.556(12) .
O26 W6 2.344(11) .
O26 W5 2.351(11) .
O27 P1 1.528(11) .
O27 W9 2.375(11) .
O27 W4 2.407(11) .
O28 P1 1.544(11) .
O28 W8 2.356(11) .
O28 W7 2.370(11) .
O28 K6 3.234(14) 4_565
O29 W7 1.728(14) .
O29 K6 2.699(17) 4_565
O30 W8 1.756(13) .
O30 K6 2.768(16) 4_565
O30 K2 2.910(13) 4_565
O31 W6 1.725(14) .
O32 W9 1.908(11) .
O32 K2 2.914(11) 4_565
O33 W5 1.694(12) .
O34 W4 1.938(11) .
O35 K4 2.769(8) 4_565
O1W K6 3.06(3) 4_565
O2W K5 2.783(18) 21_665
O4W K4 2.744(19) 2_665
O13W K6 2.92(2) 4_565
O14W K5 2.77(4) 2_565
W1 K4 3.647(5) 26_565
W1 K3 3.834(4) 26_565
W2 K3 3.662(4) 26_565
W6 K5 3.990(9) 2_565
W7 K3 3.932(4) 26_565
W7 K6 4.000(9) 4_565
W8 K3 3.840(4) 26_565
W8 K2 3.899(4) 4_565
W8 K6 4.107(9) 4_565
W9 K2 3.910(4) 4_565
